data_4503063
loop_
_publ_author_name
'Gajda, Roman'
'Katrusiak, Andrzej'

_publ_contact_author_address
;
Andrzej Katrusiak
Faculty of Chemistry
Adam Mickiewicz University
Grunwaldzka 6
60-780 Pozna\'n
Poland
;
_publ_contact_author_name 'Andrzej Katrusiak'
_publ_section_title
;
 The Interplay of Molecular Conformation and Crystal Packing in
 Pressure-Frozen Tetramethylsilane
;
_journal_issue 1
_journal_name_full 'Crystal Growth &amp; Design'
_journal_page_first 211
_journal_paper_doi 10.1021/cg070135h
_journal_volume 8
_journal_year 2008
_chemical_formula_moiety 'C4 H12 Si1'
_chemical_formula_sum 'C4 H12 Si'
_chemical_formula_weight 88.23
_chemical_melting_point 174
_chemical_name_systematic
; 
 tetramethylsilane 
;
_space_group_IT_number 205
_symmetry_cell_setting cubic
_symmetry_space_group_name_Hall '-P 2ac 2ab 3'
_symmetry_space_group_name_H-M 'P a -3'
_atom_sites_solution_hydrogens geom
_atom_sites_solution_primary direct
_atom_sites_solution_secondary difmap
_audit_creation_method SHELXL-97
_cell_angle_alpha 90.00
_cell_angle_beta 90.00
_cell_angle_gamma 90.00
_cell_formula_units_Z 8
_cell_length_a 10.7328(13)
_cell_length_b 10.7328(13)
_cell_length_c 10.7328(13)
_cell_measurement_reflns_used 3160
_cell_measurement_temperature 293(2)
_cell_measurement_theta_max 19.93
_cell_measurement_theta_min 3.29
_cell_volume 1236.3(3)
_computing_cell_refinement 'CrysAlis (Oxford Diffraction, 2004)'
_computing_data_collection 'CrysAlis (Oxford Diffraction, 2004)'
_computing_data_reduction 'CrysAlis (Oxford Diffraction, 2004)'
_computing_molecular_graphics 'XP (Siemens, 1990)'
_computing_publication_material 'SHELXL-97 (Sheldrick, 1997)'
_computing_structure_refinement 'SHELXL-97 (Sheldrick, 1997)'
_computing_structure_solution 'SHELXS-97 (Sheldrick, 1990)'
_diffrn_ambient_temperature 293(2)
_diffrn_measured_fraction_theta_full 0.949
_diffrn_measured_fraction_theta_max 0.949
_diffrn_measurement_device_type 'Kuma KM4CCD \k geometry'
_diffrn_measurement_method '\w scans'
_diffrn_radiation_monochromator graphite
_diffrn_radiation_source 'fine-focus sealed tube'
_diffrn_radiation_type MoK\a
_diffrn_radiation_wavelength 0.71073
_diffrn_reflns_av_R_equivalents 0.0688
_diffrn_reflns_av_sigmaI/netI 0.0198
_diffrn_reflns_limit_h_max 10
_diffrn_reflns_limit_h_min -10
_diffrn_reflns_limit_k_max 9
_diffrn_reflns_limit_k_min -9
_diffrn_reflns_limit_l_max 6
_diffrn_reflns_limit_l_min -6
_diffrn_reflns_number 3756
_diffrn_reflns_theta_full 19.93
_diffrn_reflns_theta_max 19.93
_diffrn_reflns_theta_min 3.29
_exptl_absorpt_coefficient_mu 0.235
_exptl_absorpt_correction_T_max 0.88
_exptl_absorpt_correction_T_min 0.42
_exptl_absorpt_correction_type analytical
_exptl_absorpt_process_details
;
Katrusiak, A. (2003). REDSHADE - Program for correcting
reflections intensities for DAC absorption, gasket shadowing
and sample crystal absorption. Adam Mickiewicz University, Pozna\'n.

Katrusiak, A. (2004). Z. Kristallogr. 219, 461-467

;
_exptl_crystal_colour colourless
_exptl_crystal_density_diffrn 0.948
_exptl_crystal_density_method 'not measured'
_exptl_crystal_description discs
_exptl_crystal_F_000 400
_exptl_crystal_size_max 0.42
_exptl_crystal_size_min 0.18
_refine_diff_density_max 0.161
_refine_diff_density_min -0.159
_refine_diff_density_rms 0.036
_refine_ls_extinction_method none
_refine_ls_goodness_of_fit_ref 1.381
_refine_ls_hydrogen_treatment mixed
_refine_ls_matrix_type full
_refine_ls_number_parameters 32
_refine_ls_number_reflns 186
_refine_ls_number_restraints 0
_refine_ls_restrained_S_all 1.381
_refine_ls_R_factor_all 0.0576
_refine_ls_R_factor_gt 0.0551
_refine_ls_shift/su_max 0.000
_refine_ls_shift/su_mean 0.000
_refine_ls_structure_factor_coef Fsqd
_refine_ls_weighting_details 'calc w=1/[\s^2^(Fo^2^)+(0.0173P)^2^+1.7303P] where P=(Fo^2^+2Fc^2^)/3'
_refine_ls_weighting_scheme calc
_refine_ls_wR_factor_gt 0.0941
_refine_ls_wR_factor_ref 0.0948
_reflns_number_gt 183
_reflns_number_total 186
_reflns_threshold_expression >2sigma(I)
_cod_data_source_file cg070135h-file001.cif
_cod_data_source_block tetramethylsilane
_cod_depositor_comments
;
The following automatic conversions were performed:
'_atom_site_symetry_multiplicity' tag replaced with
'_atom_site_symmetry_multiplicity'.

Automatic conversion script
Id: cif_correct_tags 1440 2010-10-19 06:21:57Z saulius 

The following automatic conversions were performed:

'_symmetry_cell_setting' value 'Cubic' changed to 'cubic' according
to /home/saulius/struct/CIF-dictionaries/cif_core.dic dictionary
named 'cif_core.dic' version 2.4.1 from 2010-06-29.

Automatic conversion script
Id: cif_fix_values 1715 2011-07-08 13:25:40Z adriana 

The following automatic conversions were performed:
data name '_publ_contact_autor_name' replaced with
'_publ_contact_author_name' as specified in the replacement file
'/home/antanas/src/cod-tools/trunk/data/replacement-values/replacement_tags.lst'.

data
name '_publ_contact_autor_address' replaced with
'_publ_contact_author_address' as specified in the replacement file
'/home/antanas/src/cod-tools/trunk/data/replacement-values/replacement_tags.lst'.

Automatic conversion script
Id: cif_correct_tags 4998 2017-03-02 13:24:31Z antanas 
;
_cod_original_sg_symbol_H-M 'P a-3'
_cod_database_code 4503063

loop_
_symmetry_equiv_pos_as_xyz
'x, y, z'
'-x+1/2, -y, z+1/2'
'-x, y+1/2, -z+1/2'
'x+1/2, -y+1/2, -z'
'z, x, y'
'z+1/2, -x+1/2, -y'
'-z+1/2, -x, y+1/2'
'-z, x+1/2, -y+1/2'
'y, z, x'
'-y, z+1/2, -x+1/2'
'y+1/2, -z+1/2, -x'
'-y+1/2, -z, x+1/2'
'-x, -y, -z'
'x-1/2, y, -z-1/2'
'x, -y-1/2, z-1/2'
'-x-1/2, y-1/2, z'
'-z, -x, -y'
'-z-1/2, x-1/2, y'
'z-1/2, x, -y-1/2'
'z, -x-1/2, y-1/2'
'-y, -z, -x'
'y, -z-1/2, x-1/2'
'-y-1/2, z-1/2, x'
'y-1/2, z, -x-1/2'

loop_
_atom_site_label
_atom_site_type_symbol
_atom_site_fract_x
_atom_site_fract_y
_atom_site_fract_z
_atom_site_U_iso_or_equiv
_atom_site_adp_type
_atom_site_occupancy
_atom_site_symmetry_multiplicity
_atom_site_calc_flag
_atom_site_refinement_flags
Si Si 0.13501(11) 0.13501(11) 0.13501(11) 0.0374(9) Uani 1 3 d S
C1 C 0.2345(6) 0.2345(6) 0.2345(6) 0.058(3) Uani 1 3 d S
C2 C 0.0395(6) 0.0320(6) 0.2357(6) 0.0530(17) Uani 1 1 d .
H2C H -0.017(6) -0.016(6) 0.183(5) 0.11(2) Uiso 1 1 d .
H2B H 0.090(5) -0.017(5) 0.288(4) 0.07(2) Uiso 1 1 d .
H1A H 0.296(4) 0.269(4) 0.199(4) 0.061(16) Uiso 1 1 d .
H2A H -0.004(5) 0.071(5) 0.293(5) 0.08(2) Uiso 1 1 d .

loop_
_atom_site_aniso_label
_atom_site_aniso_U_11
_atom_site_aniso_U_22
_atom_site_aniso_U_33
_atom_site_aniso_U_23
_atom_site_aniso_U_13
_atom_site_aniso_U_12
Si 0.0374(9) 0.0374(9) 0.0374(9) 0.0010(7) 0.0010(7) 0.0010(7)
C1 0.058(3) 0.058(3) 0.058(3) -0.004(4) -0.004(4) -0.004(4)
C2 0.053(4) 0.051(4) 0.054(4) 0.004(4) 0.003(4) -0.003(3)

loop_
_atom_type_symbol
_atom_type_description
_atom_type_scat_dispersion_real
_atom_type_scat_dispersion_imag
_atom_type_scat_source
C C 0.0033 0.0016 'International Tables Vol C Tables 4.2.6.8 and 6.1.1.4'
H H 0.0000 0.0000 'International Tables Vol C Tables 4.2.6.8 and 6.1.1.4'
Si Si 0.0817 0.0704 'International Tables Vol C Tables 4.2.6.8 and 6.1.1.4'

loop_
_geom_angle_atom_site_label_1
_geom_angle_atom_site_label_2
_geom_angle_atom_site_label_3
_geom_angle
_geom_angle_site_symmetry_1
_geom_angle_site_symmetry_3
C1 Si C2 109.1(2) . 5
C1 Si C2 109.1(2) . 9
C2 Si C2 109.9(2) 5 9
C1 Si C2 109.1(2) . .
C2 Si C2 109.9(2) 5 .
C2 Si C2 109.9(2) 9 .
Si C1 H1A 116(4) . .
Si C2 H2C 109(3) . .
Si C2 H2B 111(3) . .
H2C C2 H2B 114(5) . .
Si C2 H2A 115(3) . .
H2C C2 H2A 109(5) . .
H2B C2 H2A 99(4) . .

loop_
_geom_bond_atom_site_label_1
_geom_bond_atom_site_label_2
_geom_bond_distance
_geom_bond_site_symmetry_2
Si C1 1.850(11) .
Si C2 1.855(5) 5
Si C2 1.855(5) 9
Si C2 1.855(5) .
C1 H1A 0.85(3) .
C2 H2C 0.97(6) .
C2 H2B 0.95(5) .
C2 H2A 0.89(5) .
